data_7061050
loop_
_publ_author_name
'Naskar, Tilak'
'Pal, Nabhendu'
'Majumdar, Amit'

_publ_section_title
;
 Synthesis and redox reactions of binuclear zinc(ii)--thiolate complexes
 with elemental sulfur
;
_journal_issue 47
_journal_name_full 'New Journal of Chemistry'
_journal_page_first 22406
_journal_page_last 22416
_journal_paper_doi 10.1039/D1NJ03012D
_journal_volume 45
_journal_year 2021
_chemical_formula_moiety 'C45 H54 N10 O S Zn2, 2(B F4)'
_chemical_formula_sum 'C45 H54 B2 F8 N10 O S Zn2'
_chemical_formula_weight 1087.40
_space_group_crystal_system monoclinic
_space_group_IT_number 14
_space_group_name_Hall '-P 2yn'
_space_group_name_H-M_alt 'P 1 21/n 1'
_atom_sites_solution_hydrogens geom
_atom_sites_solution_primary dual
_audit_creation_date 2021-10-22
_audit_creation_method
;
Olex2 1.2
(compiled 2018.05.29 svn.r3508 for OlexSys, GUI svn.r5506)
;
_audit_update_record
;
2021-11-02 deposited with the CCDC.	2021-11-05 downloaded from the CCDC.
;
_cell_angle_alpha 90
_cell_angle_beta 98.363(2)
_cell_angle_gamma 90
_cell_formula_units_Z 4
_cell_length_a 14.2217(7)
_cell_length_b 22.1402(12)
_cell_length_c 15.7926(8)
_cell_measurement_reflns_used 15789
_cell_measurement_temperature 100(2)
_cell_measurement_theta_max 25.06
_cell_measurement_theta_min 2.25
_cell_volume 4919.8(4)
_computing_cell_refinement 'SAINT v8.38A (Bruker, 2016)'
_computing_data_collection 'APEX2 v2017.3-0 (Bruker-Axs,2016)'
_computing_data_reduction 'SAINT v8.38A (Bruker, 2016)'
_computing_molecular_graphics 'Olex2 (Dolomanov et al., 2009)'
_computing_publication_material 'Olex2 (Dolomanov et al., 2009)'
_computing_structure_refinement 'ShelXL (Sheldrick, 2015)'
_computing_structure_solution 'ShelXD (Sheldrick, 2015)'
_diffrn_ambient_temperature 100(2)
_diffrn_measured_fraction_theta_full 0.998
_diffrn_measured_fraction_theta_max 0.998
_diffrn_measurement_device_type 'Bruker D8VENTURE with PHOTON II Detector'
_diffrn_measurement_method 'phi, omega and kappa scan'
_diffrn_radiation_probe x-ray
_diffrn_radiation_type MoK\a
_diffrn_radiation_wavelength 0.71073
_diffrn_reflns_av_R_equivalents 0.0746
_diffrn_reflns_av_unetI/netI 0.0517
_diffrn_reflns_Laue_measured_fraction_full 0.998
_diffrn_reflns_Laue_measured_fraction_max 0.998
_diffrn_reflns_limit_h_max 16
_diffrn_reflns_limit_h_min -16
_diffrn_reflns_limit_k_max 26
_diffrn_reflns_limit_k_min -25
_diffrn_reflns_limit_l_max 18
_diffrn_reflns_limit_l_min -18
_diffrn_reflns_number 46038
_diffrn_reflns_point_group_measured_fraction_full 0.998
_diffrn_reflns_point_group_measured_fraction_max 0.998
_diffrn_reflns_theta_full 25.072
_diffrn_reflns_theta_max 25.072
_diffrn_reflns_theta_min 2.255
_diffrn_source_type Micro-focus
_diffrn_standards_number 0
_exptl_absorpt_coefficient_mu 1.094
_exptl_absorpt_correction_T_max 0.7452
_exptl_absorpt_correction_T_min 0.5843
_exptl_absorpt_correction_type multi-scan
_exptl_absorpt_process_details
;
SADABS-2016/2 (Bruker,2016/2) was used for absorption correction.
wR2(int) was 0.1209 before and 0.0768 after correction.
The Ratio of minimum to maximum transmission is 0.7841.
The \l/2 correction factor is Not present.
;
_exptl_crystal_colour colorless
_exptl_crystal_density_diffrn 1.468
_exptl_crystal_density_method 'not measured'
_exptl_crystal_description block
_exptl_crystal_F_000 2240
_exptl_crystal_size_max 0.22
_exptl_crystal_size_mid 0.2
_exptl_crystal_size_min 0.18
_refine_diff_density_max 1.958
_refine_diff_density_min -1.327
_refine_diff_density_rms 0.119
_refine_ls_extinction_method none
_refine_ls_goodness_of_fit_ref 1.056
_refine_ls_hydrogen_treatment constr
_refine_ls_matrix_type full
_refine_ls_number_parameters 618
_refine_ls_number_reflns 8713
_refine_ls_number_restraints 88
_refine_ls_restrained_S_all 1.060
_refine_ls_R_factor_all 0.0873
_refine_ls_R_factor_gt 0.0746
_refine_ls_shift/su_max 0.001
_refine_ls_shift/su_mean 0.000
_refine_ls_structure_factor_coef Fsqd
_refine_ls_weighting_details 'w=1/[\s^2^(Fo^2^)+(0.1060P)^2^+22.1206P] where P=(Fo^2^+2Fc^2^)/3'
_refine_ls_weighting_scheme calc
_refine_ls_wR_factor_gt 0.2048
_refine_ls_wR_factor_ref 0.2152
_reflns_Friedel_coverage 0.000
_reflns_number_gt 7295
_reflns_number_total 8713
_reflns_threshold_expression 'I > 2\s(I)'
_cod_data_source_file d1nj03012d2.cif
_cod_data_source_block Zn2SEt
_cod_depositor_comments 'Adding full bibliography for 7061049--7061056.cif.'
_cod_original_sg_symbol_H-M P21/n
_cod_database_code 7061050
_shelx_shelxl_version_number 2018/3
_shelx_space_group_comment
;
The symmetry employed for this shelxl refinement is uniquely defined
by the following loop, which should always be used as a source of
symmetry information in preference to the above space-group names.
They are only intended as comments.
;
_shelx_estimated_absorpt_t_max 0.827
_shelx_estimated_absorpt_t_min 0.795
_olex2_refinement_description
;
1. Fixed Uiso
 At 1.2 times of:
  All C(H) groups, All C(H,H) groups, All C(H,H,H,H) groups
 At 1.5 times of:
  All C(H,H,H) groups
2. Restrained distances
 F2-B1 \\sim F3-B1 \\sim F1A-B1 \\sim F1B-B1 \\sim F4A-B1 \\sim F4B-B1
 with sigma of 0.02
 F6B-B2B \\sim F6A-B2A \\sim F8A-B2A \\sim F8B-B2B \\sim F7B-B2B \\sim F7A-B2A
\\sim F5A-B2A \\sim F5B-B2B
 with sigma of 0.02
 C41-C36 \\sim C37-C36 \\sim C38A-C37 \\sim C38B-C37 \\sim C39A-C38A \\sim
C39B-C38B \\sim C40A-C39A ~
 C40B-C39B \\sim C41-C40B \\sim C41-C40A
 with sigma of 0.02
3. Uiso/Uaniso restraints and constraints
Uanis(C12B) = Uanis(C12A)
Uanis(F1A) = Uanis(F1B)
Uanis(F4A) = Uanis(F4B)
Uanis(F8B) = Uanis(F8A) = Uanis(F7B) = Uanis(F7A)
Uanis(B2A) = Uanis(B2B) = Uanis(F6B) = Uanis(F6A)
Uanis(F5B) = Uanis(F5A)
Uanis(C36) = Uanis(C41) = Uanis(C40A) = Uanis(C40B) = Uanis(C39A) = Uanis(C39B)
= Uanis(C38B) = Uanis(C38A) = Uanis(C37)
Uanis(F2) = Uanis(F1A) = Uanis(F1B) = Uanis(F4A) = Uanis(F4B)
4. Others
 Sof(H11C)=Sof(H11D)=Sof(C12B)=Sof(H12D)=Sof(H12E)=Sof(H12F)=Sof(H32C)=
 Sof(H32D)=Sof(C33B)=Sof(H33D)=Sof(H33E)=Sof(H33F)=Sof(H37A)=Sof(C38B)=
 Sof(H38B)=Sof(C39B)=Sof(H39B)=Sof(C40B)=Sof(H40B)=Sof(F1B)=Sof(F4B)=Sof(F5B)=
 Sof(F6B)=Sof(F7B)=Sof(F8B)=Sof(B2B)=1-FVAR(1)
 Sof(H11A)=Sof(H11B)=Sof(C12A)=Sof(H12A)=Sof(H12B)=Sof(H12C)=Sof(H32A)=
 Sof(H32B)=Sof(C33A)=Sof(H33A)=Sof(H33B)=Sof(H33C)=Sof(H37)=Sof(C38A)=Sof(H38A)=
 Sof(C39A)=Sof(H39A)=Sof(C40A)=Sof(H40A)=Sof(F1A)=Sof(F4A)=Sof(F5A)=Sof(F6A)=
 Sof(F7A)=Sof(F8A)=Sof(B2A)=FVAR(1)
5.a Ternary CH refined with riding coordinates:
 C1(H1)
5.b Secondary CH2 refined with riding coordinates:
 C2(H2A,H2B), C3(H3A,H3B), C11(H11A,H11B), C11(H11C,H11D), C13(H13A,H13B),
 C21(H21A,H21B), C23(H23A,H23B), C24(H24A,H24B), C32(H32A,H32B), C32(H32C,H32D),
  C34(H34A,H34B), C42(H42A,H42B), C44(H44A,H44B)
5.c Aromatic/amide H refined with riding coordinates:
 C6(H6), C7(H7), C8(H8), C9(H9), C16(H16), C17(H17), C18(H18), C19(H19),
 C27(H27), C28(H28), C29(H29), C30(H30), C37(H37), C37(H37A), C38A(H38A),
 C38B(H38B), C39A(H39A), C39B(H39B), C40A(H40A), C40B(H40B)
5.d Idealised Me refined as rotating group:
 C12A(H12A,H12B,H12C), C12B(H12D,H12E,H12F), C22(H22A,H22B,H22C), C33A(H33A,
 H33B,H33C), C33B(H33D,H33E,H33F), C43(H43A,H43B,H43C), C45(H45A,H45B,H45C)
;
_olex2_submission_special_instructions 'No special instructions were received'

loop_
_space_group_symop_operation_xyz
'x, y, z'
'-x+1/2, y+1/2, -z+1/2'
'-x, -y, -z'
'x-1/2, -y-1/2, z-1/2'

loop_
_atom_site_label
_atom_site_type_symbol
_atom_site_fract_x
_atom_site_fract_y
_atom_site_fract_z
_atom_site_U_iso_or_equiv
_atom_site_adp_type
_atom_site_occupancy
_atom_site_site_symmetry_order
_atom_site_calc_flag
_atom_site_refinement_flags_posn
_atom_site_refinement_flags_adp
_atom_site_refinement_flags_occupancy
_atom_site_disorder_assembly
_atom_site_disorder_group
Zn1 Zn 0.62913(4) 0.70577(3) 0.37771(4) 0.02795(19) Uani 1 1 d . . . . .
Zn2 Zn 0.57183(4) 0.71855(3) 0.57310(4) 0.0301(2) Uani 1 1 d . . . . .
S1 S 0.65470(13) 0.78461(8) 0.48533(12) 0.0504(4) Uani 1 1 d . . . . .
O1 O 0.5748(3) 0.66765(19) 0.4724(2) 0.0378(9) Uani 1 1 d . . . . .
N1 N 0.6073(3) 0.6031(2) 0.3339(3) 0.0296(10) Uani 1 1 d . . . . .
N2 N 0.7614(3) 0.6771(2) 0.3544(3) 0.0292(10) Uani 1 1 d . . . . .
N3 N 0.8680(4) 0.6038(2) 0.3516(4) 0.0460(13) Uani 1 1 d . . . . .
N4 N 0.5399(3) 0.7136(2) 0.2647(3) 0.0300(10) Uani 1 1 d . . . . .
N5 N 0.4697(3) 0.6736(2) 0.1427(3) 0.0363(11) Uani 1 1 d . . . . .
N6 N 0.5065(3) 0.6212(2) 0.6123(3) 0.0303(10) Uani 1 1 d . . . . .
N7 N 0.6538(3) 0.6952(2) 0.6831(3) 0.0320(10) Uani 1 1 d . . . . .
N8 N 0.7014(3) 0.6342(2) 0.7929(3) 0.0340(10) Uani 1 1 d . . . . .
N9 N 0.4448(3) 0.7403(2) 0.6080(3) 0.0343(10) Uani 1 1 d . . . . .
N10 N 0.2998(4) 0.7176(2) 0.6359(3) 0.0408(12) Uani 1 1 d . . . . .
C1 C 0.5609(4) 0.6046(3) 0.4750(3) 0.0356(13) Uani 1 1 d . . . . .
H1 H 0.621163 0.584853 0.501762 0.043 Uiso 1 1 calc R . . . .
C2 C 0.5347(4) 0.5815(3) 0.3845(4) 0.0352(12) Uani 1 1 d . . . . .
H2A H 0.532743 0.536776 0.384315 0.042 Uiso 1 1 calc R . . . .
H2B H 0.471225 0.596733 0.359626 0.042 Uiso 1 1 calc R . . . .
C3 C 0.6996(4) 0.5719(3) 0.3541(4) 0.0400(14) Uani 1 1 d . . . . .
H3A H 0.705448 0.540046 0.311237 0.048 Uiso 1 1 calc R . . . .
H3B H 0.704981 0.552848 0.411327 0.048 Uiso 1 1 calc R . . . .
C4 C 0.7757(4) 0.6182(3) 0.3528(4) 0.0359(13) Uani 1 1 d . . . . .
C5 C 0.8503(4) 0.7038(3) 0.3549(3) 0.0328(12) Uani 1 1 d . . . . .
C6 C 0.8774(4) 0.7637(3) 0.3571(4) 0.0371(13) Uani 1 1 d . . . . .
H6 H 0.832222 0.795331 0.356683 0.045 Uiso 1 1 calc R . . . .
C7 C 0.9735(5) 0.7757(3) 0.3601(4) 0.0454(15) Uani 1 1 d . . . . .
H7 H 0.994547 0.816460 0.362221 0.055 Uiso 1 1 calc R . . . .
C8 C 1.0403(5) 0.7294(4) 0.3600(4) 0.0523(17) Uani 1 1 d . . . . .
H8 H 1.105597 0.739441 0.362825 0.063 Uiso 1 1 calc R . . . .
C9 C 1.0140(5) 0.6700(4) 0.3558(5) 0.0533(17) Uani 1 1 d . . . . .
H9 H 1.059220 0.638553 0.354404 0.064 Uiso 1 1 calc R . . . .
C10 C 0.9176(4) 0.6578(3) 0.3538(4) 0.0424(14) Uani 1 1 d . . . . .
C11 C 0.9103(5) 0.5430(4) 0.3554(7) 0.075(3) Uani 1 1 d . . . . .
H11A H 0.860494 0.514633 0.329277 0.090 Uiso 0.567(6) 1 calc R . P A 1
H11B H 0.960659 0.543156 0.318239 0.090 Uiso 0.567(6) 1 calc R . P A 1
H11C H 0.974103 0.546075 0.389830 0.090 Uiso 0.433(6) 1 calc R . P A 2
H11D H 0.871567 0.517065 0.388056 0.090 Uiso 0.433(6) 1 calc R . P A 2
C12A C 0.9463(10) 0.5208(7) 0.4271(10) 0.066(3) Uani 0.567(6) 1 d . . P A 1
H12A H 0.993848 0.548796 0.456094 0.099 Uiso 0.567(6) 1 calc GR . P A 1
H12B H 0.976548 0.482100 0.417937 0.099 Uiso 0.567(6) 1 calc GR . P A 1
H12C H 0.896086 0.514552 0.462713 0.099 Uiso 0.567(6) 1 calc GR . P A 1
C12B C 0.9206(13) 0.5134(9) 0.2838(13) 0.066(3) Uani 0.433(6) 1 d . . P A 2
H12D H 0.858295 0.508472 0.248706 0.099 Uiso 0.433(6) 1 calc GR . P A 2
H12E H 0.948393 0.473576 0.298342 0.099 Uiso 0.433(6) 1 calc GR . P A 2
H12F H 0.962505 0.536421 0.251731 0.099 Uiso 0.433(6) 1 calc GR . P A 2
C13 C 0.5713(4) 0.6045(3) 0.2419(3) 0.0368(13) Uani 1 1 d . . . . .
H13A H 0.523995 0.571854 0.227826 0.044 Uiso 1 1 calc R . . . .
H13B H 0.624371 0.597365 0.208945 0.044 Uiso 1 1 calc R . . . .
C14 C 0.5266(4) 0.6637(3) 0.2177(3) 0.0329(12) Uani 1 1 d . . . . .
C15 C 0.4869(4) 0.7590(3) 0.2171(3) 0.0315(12) Uani 1 1 d . . . . .
C16 C 0.4735(4) 0.8194(3) 0.2359(4) 0.0351(12) Uani 1 1 d . . . . .
H16 H 0.502276 0.836771 0.288366 0.042 Uiso 1 1 calc R . . . .
C17 C 0.4161(4) 0.8534(3) 0.1748(4) 0.0412(14) Uani 1 1 d . . . . .
H17 H 0.405936 0.894969 0.185401 0.049 Uiso 1 1 calc R . . . .
C18 C 0.3735(4) 0.8278(3) 0.0986(4) 0.0453(15) Uani 1 1 d . . . . .
H18 H 0.334910 0.852421 0.058242 0.054 Uiso 1 1 calc R . . . .
C19 C 0.3851(4) 0.7687(3) 0.0798(4) 0.0469(16) Uani 1 1 d . . . . .
H19 H 0.355196 0.751504 0.027566 0.056 Uiso 1 1 calc R . . . .
C20 C 0.4433(4) 0.7340(3) 0.1409(4) 0.0358(13) Uani 1 1 d . . . . .
C21 C 0.4393(5) 0.6275(3) 0.0762(4) 0.0470(15) Uani 1 1 d . . . . .
H21A H 0.490986 0.597600 0.075240 0.056 Uiso 1 1 calc R . . . .
H21B H 0.427712 0.647219 0.019379 0.056 Uiso 1 1 calc R . . . .
C22 C 0.3502(5) 0.5952(4) 0.0925(5) 0.0582(19) Uani 1 1 d . . . . .
H22A H 0.333092 0.564561 0.048096 0.087 Uiso 1 1 calc GR . . . .
H22B H 0.298254 0.624412 0.091125 0.087 Uiso 1 1 calc GR . . . .
H22C H 0.361427 0.575668 0.148704 0.087 Uiso 1 1 calc GR . . . .
C23 C 0.4836(4) 0.5915(3) 0.5284(4) 0.0368(13) Uani 1 1 d . . . . .
H23A H 0.421959 0.606647 0.498801 0.044 Uiso 1 1 calc R . . . .
H23B H 0.478092 0.547367 0.536334 0.044 Uiso 1 1 calc R . . . .
C24 C 0.5822(4) 0.5923(3) 0.6720(4) 0.0345(12) Uani 1 1 d . . . . .
H24A H 0.619533 0.564804 0.640322 0.041 Uiso 1 1 calc R . . . .
H24B H 0.553989 0.568272 0.714784 0.041 Uiso 1 1 calc R . . . .
C25 C 0.6454(4) 0.6403(3) 0.7159(3) 0.0316(12) Uani 1 1 d . . . . .
C26 C 0.7170(4) 0.7267(3) 0.7421(3) 0.0312(12) Uani 1 1 d . . . . .
C27 C 0.7450(4) 0.7870(3) 0.7432(4) 0.0387(14) Uani 1 1 d . . . . .
H27 H 0.724242 0.813098 0.696364 0.046 Uiso 1 1 calc R . . . .
C28 C 0.8037(4) 0.8076(3) 0.8143(4) 0.0462(16) Uani 1 1 d . . . . .
H28 H 0.823607 0.848621 0.816931 0.055 Uiso 1 1 calc R . . . .
C29 C 0.8343(4) 0.7691(3) 0.8823(4) 0.0483(16) Uani 1 1 d . . . . .
H29 H 0.875278 0.784657 0.930173 0.058 Uiso 1 1 calc R . . . .
C30 C 0.8073(4) 0.7089(3) 0.8829(4) 0.0443(15) Uani 1 1 d . . . . .
H30 H 0.828622 0.682882 0.929615 0.053 Uiso 1 1 calc R . . . .
C31 C 0.7471(4) 0.6891(3) 0.8112(4) 0.0356(13) Uani 1 1 d . . . . .
C32 C 0.7110(5) 0.5807(3) 0.8472(4) 0.0481(16) Uani 1 1 d . . . . .
H32A H 0.653305 0.555417 0.834018 0.058 Uiso 0.567(6) 1 calc R . P A 1
H32B H 0.716542 0.593155 0.907963 0.058 Uiso 0.567(6) 1 calc R . P A 1
H32C H 0.775319 0.579293 0.881017 0.058 Uiso 0.433(6) 1 calc R . P A 2
H32D H 0.701845 0.543776 0.811603 0.058 Uiso 0.433(6) 1 calc R . P A 2
C33A C 0.7999(9) 0.5428(6) 0.8337(9) 0.057(3) Uani 0.567(6) 1 d . . P A 1
H33A H 0.790848 0.526047 0.775684 0.086 Uiso 0.567(6) 1 calc GR . P A 1
H33B H 0.808388 0.509759 0.875465 0.086 Uiso 0.567(6) 1 calc GR . P A 1
H33C H 0.856324 0.568718 0.841590 0.086 Uiso 0.567(6) 1 calc GR . P A 1
C33B C 0.6313(16) 0.5840(9) 0.9107(13) 0.076(6) Uani 0.433(6) 1 d . . P A 2
H33D H 0.641636 0.620235 0.946439 0.114 Uiso 0.433(6) 1 calc GR . P A 2
H33E H 0.636121 0.548047 0.947320 0.114 Uiso 0.433(6) 1 calc GR . P A 2
H33F H 0.567949 0.585642 0.876734 0.114 Uiso 0.433(6) 1 calc GR . P A 2
C34 C 0.4212(4) 0.6343(3) 0.6508(4) 0.0350(12) Uani 1 1 d . . . . .
H34A H 0.435226 0.629575 0.713665 0.042 Uiso 1 1 calc R . . . .
H34B H 0.370243 0.605360 0.628943 0.042 Uiso 1 1 calc R . . . .
C35 C 0.3884(4) 0.6973(3) 0.6292(3) 0.0328(12) Uani 1 1 d . . . . .
C36 C 0.3912(5) 0.7928(3) 0.6036(4) 0.0503(9) Uani 1 1 d D . . . .
C37 C 0.4165(5) 0.8522(3) 0.5883(4) 0.0503(9) Uani 1 1 d D . . . .
H37 H 0.478386 0.859539 0.574728 0.060 Uiso 0.567(6) 1 calc R . P A 1
H37A H 0.478985 0.866341 0.585290 0.060 Uiso 0.433(6) 1 calc R . P A 2
C38A C 0.3575(8) 0.9006(5) 0.5917(9) 0.0503(9) Uani 0.567(6) 1 d D . P A 1
H38A H 0.377500 0.941020 0.584559 0.060 Uiso 0.567(6) 1 calc R . P A 1
C38B C 0.3318(9) 0.8886(7) 0.5779(11) 0.0503(9) Uani 0.433(6) 1 d D . P A 2
H38B H 0.340900 0.929773 0.564432 0.060 Uiso 0.433(6) 1 calc R . P A 2
C39A C 0.2668(9) 0.8864(5) 0.6063(8) 0.0503(9) Uani 0.567(6) 1 d D . P A 1
H39A H 0.221364 0.917948 0.604678 0.060 Uiso 0.567(6) 1 calc R . P A 1
C39B C 0.2377(11) 0.8724(7) 0.5847(10) 0.0503(9) Uani 0.433(6) 1 d D . P A 2
H39B H 0.188750 0.901879 0.576294 0.060 Uiso 0.433(6) 1 calc R . P A 2
C40A C 0.2390(9) 0.8283(5) 0.6232(8) 0.0503(9) Uani 0.567(6) 1 d D . P A 1
H40A H 0.177525 0.821637 0.638228 0.060 Uiso 0.567(6) 1 calc R . P A 1
C40B C 0.2162(11) 0.8130(6) 0.6038(10) 0.0503(9) Uani 0.433(6) 1 d D . P A 2
H40B H 0.154233 0.797851 0.606517 0.060 Uiso 0.433(6) 1 calc R . P A 2
C41 C 0.3004(5) 0.7789(3) 0.6184(4) 0.0503(9) Uani 1 1 d D . . . .
C42 C 0.2198(4) 0.6827(4) 0.6584(4) 0.0528(18) Uani 1 1 d . . . . .
H42A H 0.185632 0.706854 0.696956 0.063 Uiso 1 1 calc R . . . .
H42B H 0.243967 0.645663 0.689398 0.063 Uiso 1 1 calc R . . . .
C43 C 0.1515(6) 0.6653(5) 0.5789(6) 0.076(3) Uani 1 1 d . . . . .
H43A H 0.185868 0.642827 0.539560 0.114 Uiso 1 1 calc GR . . . .
H43B H 0.123840 0.701865 0.550519 0.114 Uiso 1 1 calc GR . . . .
H43C H 0.100640 0.639895 0.595373 0.114 Uiso 1 1 calc GR . . . .
C44 C 0.6026(6) 0.8570(4) 0.4545(5) 0.070(2) Uani 1 1 d . . . . .
H44A H 0.535700 0.851073 0.428190 0.084 Uiso 1 1 calc R . . . .
H44B H 0.602747 0.882263 0.506183 0.084 Uiso 1 1 calc R . . . .
C45 C 0.6551(7) 0.8896(5) 0.3921(7) 0.088(3) Uani 1 1 d . . . . .
H45A H 0.653663 0.865224 0.340098 0.132 Uiso 1 1 calc GR . . . .
H45B H 0.721225 0.896013 0.418099 0.132 Uiso 1 1 calc GR . . . .
H45C H 0.624706 0.928644 0.377511 0.132 Uiso 1 1 calc GR . . . .
F1A F 0.2736(6) 0.5348(4) 0.5024(6) 0.0749(10) Uani 0.567(6) 1 d D . P A 1
F1B F 0.2493(9) 0.5535(5) 0.4925(8) 0.0749(10) Uani 0.433(6) 1 d D . P A 2
F2 F 0.2280(3) 0.46184(19) 0.4174(4) 0.0749(10) Uani 1 1 d D . . . .
F3 F 0.3143(3) 0.5358(2) 0.3685(4) 0.0784(15) Uani 1 1 d D . . . .
F4A F 0.1625(6) 0.5583(4) 0.3852(7) 0.0749(10) Uani 0.567(6) 1 d D . P A 1
F4B F 0.1524(7) 0.5372(5) 0.3625(9) 0.0749(10) Uani 0.433(6) 1 d D . P A 2
B1 B 0.2402(4) 0.5233(3) 0.4135(5) 0.0497(19) Uani 1 1 d D . . . .
F5A F 0.605(4) 0.4057(19) 0.118(6) 0.087(7) Uani 0.567(6) 1 d D . P A 1
F6A F 0.6097(12) 0.4994(6) 0.0863(6) 0.082(3) Uani 0.567(6) 1 d D . P A 1
F7A F 0.7083(10) 0.4614(6) 0.2143(9) 0.103(2) Uani 0.567(6) 1 d D . P A 1
F8A F 0.5668(10) 0.4715(5) 0.2164(8) 0.103(2) Uani 0.567(6) 1 d D . P A 1
B2A B 0.6256(13) 0.4605(8) 0.1556(9) 0.082(3) Uani 0.567(6) 1 d D . P A 1
F5B F 0.628(5) 0.399(3) 0.127(8) 0.087(7) Uani 0.433(6) 1 d D . P A 2
F6B F 0.6436(16) 0.5035(8) 0.1109(9) 0.082(3) Uani 0.433(6) 1 d D . P A 2
F7B F 0.6671(15) 0.4593(8) 0.2290(11) 0.103(2) Uani 0.433(6) 1 d D . P A 2
F8B F 0.5175(13) 0.4655(7) 0.1735(10) 0.103(2) Uani 0.433(6) 1 d D . P A 2
B2B B 0.6070(15) 0.4562(10) 0.1527(14) 0.082(3) Uani 0.433(6) 1 d D . P A 2

loop_
_atom_site_aniso_label
_atom_site_aniso_U_11
_atom_site_aniso_U_22
_atom_site_aniso_U_33
_atom_site_aniso_U_23
_atom_site_aniso_U_13
_atom_site_aniso_U_12
Zn1 0.0266(3) 0.0316(3) 0.0255(3) 0.0021(2) 0.0032(2) 0.0019(2)
Zn2 0.0282(3) 0.0335(4) 0.0277(4) 0.0026(3) 0.0012(2) -0.0033(2)
S1 0.0513(10) 0.0526(10) 0.0479(10) -0.0003(8) 0.0090(8) -0.0046(8)
O1 0.043(2) 0.044(2) 0.028(2) 0.0009(17) 0.0092(17) -0.0033(18)
N1 0.032(2) 0.034(2) 0.023(2) 0.0026(19) 0.0061(18) 0.0005(19)
N2 0.027(2) 0.037(3) 0.023(2) 0.0018(19) 0.0027(17) 0.0031(19)
N3 0.034(3) 0.044(3) 0.062(4) -0.009(3) 0.015(2) 0.008(2)
N4 0.027(2) 0.037(3) 0.026(2) 0.0027(19) 0.0033(18) -0.0001(18)
N5 0.039(3) 0.048(3) 0.022(2) 0.000(2) 0.0062(19) -0.004(2)
N6 0.028(2) 0.039(3) 0.024(2) 0.0040(19) 0.0051(18) -0.0010(19)
N7 0.028(2) 0.041(3) 0.026(2) 0.000(2) 0.0022(18) -0.0017(19)
N8 0.033(2) 0.040(3) 0.028(2) 0.000(2) 0.0022(19) 0.009(2)
N9 0.040(3) 0.035(3) 0.029(2) 0.001(2) 0.008(2) 0.001(2)
N10 0.038(3) 0.060(3) 0.027(2) -0.001(2) 0.012(2) 0.010(2)
C1 0.035(3) 0.046(3) 0.026(3) 0.006(2) 0.006(2) 0.000(2)
C2 0.037(3) 0.039(3) 0.031(3) 0.002(2) 0.010(2) -0.001(2)
C3 0.040(3) 0.035(3) 0.045(3) -0.002(3) 0.010(3) 0.006(3)
C4 0.033(3) 0.042(3) 0.033(3) -0.001(3) 0.006(2) 0.008(2)
C5 0.031(3) 0.050(3) 0.019(3) 0.004(2) 0.005(2) 0.000(2)
C6 0.035(3) 0.049(4) 0.028(3) 0.005(3) 0.007(2) -0.001(3)
C7 0.047(4) 0.057(4) 0.034(3) 0.012(3) 0.010(3) -0.014(3)
C8 0.034(3) 0.076(5) 0.049(4) 0.012(4) 0.016(3) -0.003(3)
C9 0.037(3) 0.064(5) 0.062(4) 0.000(4) 0.020(3) 0.005(3)
C10 0.035(3) 0.054(4) 0.040(3) 0.002(3) 0.012(3) 0.006(3)
C11 0.043(4) 0.052(5) 0.131(8) -0.018(5) 0.018(5) 0.015(3)
C12A 0.061(7) 0.064(7) 0.073(8) 0.016(6) 0.006(6) 0.026(6)
C12B 0.061(7) 0.064(7) 0.073(8) 0.016(6) 0.006(6) 0.026(6)
C13 0.043(3) 0.042(3) 0.026(3) -0.003(2) 0.008(2) -0.001(3)
C14 0.031(3) 0.045(3) 0.024(3) 0.002(2) 0.008(2) -0.001(2)
C15 0.024(3) 0.047(3) 0.024(3) 0.010(2) 0.005(2) -0.002(2)
C16 0.030(3) 0.038(3) 0.037(3) 0.006(3) 0.006(2) 0.001(2)
C17 0.033(3) 0.045(4) 0.046(4) 0.014(3) 0.010(3) 0.007(3)
C18 0.042(3) 0.057(4) 0.036(3) 0.019(3) 0.004(3) 0.010(3)
C19 0.040(3) 0.073(5) 0.026(3) 0.009(3) 0.000(3) 0.000(3)
C20 0.034(3) 0.046(3) 0.027(3) 0.006(3) 0.005(2) -0.001(3)
C21 0.057(4) 0.055(4) 0.028(3) -0.005(3) 0.004(3) -0.004(3)
C22 0.062(5) 0.059(4) 0.052(4) -0.018(4) 0.001(3) -0.010(4)
C23 0.036(3) 0.044(3) 0.031(3) 0.000(3) 0.008(2) -0.004(3)
C24 0.037(3) 0.036(3) 0.030(3) 0.005(2) 0.002(2) 0.004(2)
C25 0.027(3) 0.041(3) 0.028(3) 0.002(2) 0.005(2) 0.007(2)
C26 0.022(2) 0.045(3) 0.027(3) -0.007(2) 0.004(2) -0.001(2)
C27 0.027(3) 0.052(4) 0.037(3) -0.002(3) 0.006(2) -0.007(2)
C28 0.037(3) 0.050(4) 0.053(4) -0.017(3) 0.012(3) -0.013(3)
C29 0.036(3) 0.071(5) 0.037(3) -0.012(3) 0.001(3) -0.005(3)
C30 0.036(3) 0.065(4) 0.031(3) -0.008(3) 0.001(3) 0.007(3)
C31 0.029(3) 0.049(3) 0.029(3) -0.005(3) 0.004(2) 0.007(2)
C32 0.052(4) 0.050(4) 0.039(3) 0.006(3) -0.004(3) 0.011(3)
C33A 0.050(7) 0.047(7) 0.074(9) 0.015(6) 0.007(6) 0.017(6)
C33B 0.099(16) 0.061(12) 0.069(13) 0.021(10) 0.013(11) 0.008(11)
C34 0.033(3) 0.041(3) 0.031(3) 0.003(2) 0.009(2) -0.003(2)
C35 0.027(3) 0.052(3) 0.020(3) -0.001(2) 0.006(2) 0.003(2)
C36 0.071(2) 0.0476(18) 0.0353(18) -0.0077(14) 0.0187(16) 0.0134(17)
C37 0.071(2) 0.0476(18) 0.0353(18) -0.0077(14) 0.0187(16) 0.0134(17)
C38A 0.071(2) 0.0476(18) 0.0353(18) -0.0077(14) 0.0187(16) 0.0134(17)
C38B 0.071(2) 0.0476(18) 0.0353(18) -0.0077(14) 0.0187(16) 0.0134(17)
C39A 0.071(2) 0.0476(18) 0.0353(18) -0.0077(14) 0.0187(16) 0.0134(17)
C39B 0.071(2) 0.0476(18) 0.0353(18) -0.0077(14) 0.0187(16) 0.0134(17)
C40A 0.071(2) 0.0476(18) 0.0353(18) -0.0077(14) 0.0187(16) 0.0134(17)
C40B 0.071(2) 0.0476(18) 0.0353(18) -0.0077(14) 0.0187(16) 0.0134(17)
C41 0.071(2) 0.0476(18) 0.0353(18) -0.0077(14) 0.0187(16) 0.0134(17)
C42 0.035(3) 0.081(5) 0.047(4) -0.001(4) 0.023(3) 0.005(3)
C43 0.047(4) 0.116(8) 0.066(5) -0.021(5) 0.016(4) -0.004(5)
C44 0.073(5) 0.088(6) 0.050(4) -0.005(4) 0.012(4) -0.001(5)
C45 0.082(6) 0.083(7) 0.097(7) 0.030(6) 0.006(5) -0.010(5)
F1A 0.0559(19) 0.048(2) 0.119(3) 0.0018(19) 0.0062(18) 0.0060(15)
F1B 0.0559(19) 0.048(2) 0.119(3) 0.0018(19) 0.0062(18) 0.0060(15)
F2 0.0559(19) 0.048(2) 0.119(3) 0.0018(19) 0.0062(18) 0.0060(15)
F3 0.047(2) 0.051(3) 0.144(5) 0.007(3) 0.038(3) 0.0032(19)
F4A 0.0559(19) 0.048(2) 0.119(3) 0.0018(19) 0.0062(18) 0.0060(15)
F4B 0.0559(19) 0.048(2) 0.119(3) 0.0018(19) 0.0062(18) 0.0060(15)
B1 0.032(4) 0.034(4) 0.083(6) -0.001(4) 0.006(4) 0.002(3)
F5A 0.11(2) 0.044(8) 0.108(18) -0.024(12) 0.012(18) 0.008(8)
F6A 0.150(9) 0.057(3) 0.045(4) -0.010(3) 0.029(5) -0.043(4)
F7A 0.136(9) 0.100(4) 0.084(5) -0.028(3) 0.057(5) -0.029(5)
F8A 0.136(9) 0.100(4) 0.084(5) -0.028(3) 0.057(5) -0.029(5)
B2A 0.150(9) 0.057(3) 0.045(4) -0.010(3) 0.029(5) -0.043(4)
F5B 0.11(2) 0.044(8) 0.108(18) -0.024(12) 0.012(18) 0.008(8)
F6B 0.150(9) 0.057(3) 0.045(4) -0.010(3) 0.029(5) -0.043(4)
F7B 0.136(9) 0.100(4) 0.084(5) -0.028(3) 0.057(5) -0.029(5)
F8B 0.136(9) 0.100(4) 0.084(5) -0.028(3) 0.057(5) -0.029(5)
B2B 0.150(9) 0.057(3) 0.045(4) -0.010(3) 0.029(5) -0.043(4)

loop_
_atom_type_symbol
_atom_type_description
_atom_type_scat_dispersion_real
_atom_type_scat_dispersion_imag
_atom_type_scat_source
C C 0.0033 0.0016 'International Tables Vol C Tables 4.2.6.8 and 6.1.1.4'
H H 0.0000 0.0000 'International Tables Vol C Tables 4.2.6.8 and 6.1.1.4'
B B 0.0013 0.0007 'International Tables Vol C Tables 4.2.6.8 and 6.1.1.4'
F F 0.0171 0.0103 'International Tables Vol C Tables 4.2.6.8 and 6.1.1.4'
N N 0.0061 0.0033 'International Tables Vol C Tables 4.2.6.8 and 6.1.1.4'
O O 0.0106 0.0060 'International Tables Vol C Tables 4.2.6.8 and 6.1.1.4'
S S 0.1246 0.1234 'International Tables Vol C Tables 4.2.6.8 and 6.1.1.4'
Zn Zn 0.2839 1.4301 'International Tables Vol C Tables 4.2.6.8 and 6.1.1.4'

loop_
_geom_angle_atom_site_label_1
_geom_angle_atom_site_label_2
_geom_angle_atom_site_label_3
_geom_angle
_geom_angle_site_symmetry_1
_geom_angle_site_symmetry_3
_geom_angle_publ_flag
O1 Zn1 S1 79.17(13) . . ?
O1 Zn1 N1 76.27(16) . . ?
O1 Zn1 N2 118.08(17) . . ?
O1 Zn1 N4 115.94(17) . . ?
N1 Zn1 S1 152.80(11) . . ?
N2 Zn1 S1 107.35(13) . . ?
N2 Zn1 N1 74.86(17) . . ?
N4 Zn1 S1 124.17(14) . . ?
N4 Zn1 N1 77.84(17) . . ?
N4 Zn1 N2 109.66(17) . . ?
S1 Zn2 N6 154.30(12) . . ?
O1 Zn2 S1 79.24(13) . . ?
O1 Zn2 N6 75.73(16) . . ?
O1 Zn2 N7 118.40(18) . . ?
O1 Zn2 N9 119.03(18) . . ?
N7 Zn2 S1 112.21(14) . . ?
N7 Zn2 N6 75.56(17) . . ?
N7 Zn2 N9 104.70(18) . . ?
N9 Zn2 S1 122.55(14) . . ?
N9 Zn2 N6 75.82(17) . . ?
Zn1 S1 Zn2 86.04(6) . . ?
C44 S1 Zn1 115.9(3) . . ?
C44 S1 Zn2 118.3(3) . . ?
Zn2 O1 Zn1 115.3(2) . . ?
C1 O1 Zn1 121.2(3) . . ?
C1 O1 Zn2 121.8(3) . . ?
C2 N1 Zn1 102.9(3) . . ?
C2 N1 C3 113.7(4) . . ?
C3 N1 Zn1 107.9(3) . . ?
C13 N1 Zn1 106.2(3) . . ?
C13 N1 C2 111.9(4) . . ?
C13 N1 C3 113.3(4) . . ?
C4 N2 Zn1 117.0(4) . . ?
C4 N2 C5 106.1(5) . . ?
C5 N2 Zn1 135.7(4) . . ?
C4 N3 C10 106.7(5) . . ?
C4 N3 C11 127.3(6) . . ?
C10 N3 C11 125.8(5) . . ?
C14 N4 Zn1 115.9(4) . . ?
C14 N4 C15 105.8(5) . . ?
C15 N4 Zn1 138.2(4) . . ?
C14 N5 C20 107.4(5) . . ?
C14 N5 C21 125.8(5) . . ?
C20 N5 C21 126.8(5) . . ?
C23 N6 Zn2 102.0(3) . . ?
C24 N6 Zn2 106.0(3) . . ?
C24 N6 C23 115.3(5) . . ?
C34 N6 Zn2 107.3(3) . . ?
C34 N6 C23 111.9(4) . . ?
C34 N6 C24 113.2(4) . . ?
C25 N7 Zn2 119.7(4) . . ?
C25 N7 C26 106.4(5) . . ?
C26 N7 Zn2 133.6(4) . . ?
C25 N8 C31 107.1(5) . . ?
C25 N8 C32 126.9(5) . . ?
C31 N8 C32 126.0(5) . . ?
C35 N9 Zn2 119.9(4) . . ?
C35 N9 C36 105.5(5) . . ?
C36 N9 Zn2 133.8(4) . . ?
C35 N10 C41 106.0(5) . . ?
C35 N10 C42 127.4(6) . . ?
C41 N10 C42 126.5(5) . . ?
O1 C1 H1 109.2 . . ?
O1 C1 C2 108.9(4) . . ?
O1 C1 C23 108.9(5) . . ?
C2 C1 H1 109.2 . . ?
C23 C1 H1 109.2 . . ?
C23 C1 C2 111.4(5) . . ?
N1 C2 C1 107.9(5) . . ?
N1 C2 H2A 110.1 . . ?
N1 C2 H2B 110.1 . . ?
C1 C2 H2A 110.1 . . ?
C1 C2 H2B 110.1 . . ?
H2A C2 H2B 108.4 . . ?
N1 C3 H3A 110.2 . . ?
N1 C3 H3B 110.2 . . ?
N1 C3 C4 107.5(5) . . ?
H3A C3 H3B 108.5 . . ?
C4 C3 H3A 110.2 . . ?
C4 C3 H3B 110.2 . . ?
N2 C4 N3 112.7(5) . . ?
N2 C4 C3 124.2(5) . . ?
N3 C4 C3 123.1(5) . . ?
N2 C5 C10 108.2(5) . . ?
C6 C5 N2 131.1(5) . . ?
C6 C5 C10 120.7(5) . . ?
C5 C6 H6 121.5 . . ?
C5 C6 C7 117.1(6) . . ?
C7 C6 H6 121.5 . . ?
C6 C7 H7 119.1 . . ?
C6 C7 C8 121.7(6) . . ?
C8 C7 H7 119.1 . . ?
C7 C8 H8 119.2 . . ?
C9 C8 C7 121.7(6) . . ?
C9 C8 H8 119.2 . . ?
C8 C9 H9 121.7 . . ?
C8 C9 C10 116.6(6) . . ?
C10 C9 H9 121.7 . . ?
N3 C10 C5 106.4(5) . . ?
N3 C10 C9 131.5(6) . . ?
C9 C10 C5 122.1(6) . . ?
N3 C11 H11A 107.4 . . ?
N3 C11 H11B 107.4 . . ?
N3 C11 H11C 107.2 . . ?
N3 C11 H11D 107.2 . . ?
H11A C11 H11B 106.9 . . ?
H11C C11 H11D 106.8 . . ?
C12A C11 N3 119.9(10) . . ?
C12A C11 H11A 107.4 . . ?
C12A C11 H11B 107.4 . . ?
C12B C11 N3 120.6(11) . . ?
C12B C11 H11C 107.2 . . ?
C12B C11 H11D 107.2 . . ?
C11 C12A H12A 109.5 . . ?
C11 C12A H12B 109.5 . . ?
C11 C12A H12C 109.5 . . ?
H12A C12A H12B 109.5 . . ?
H12A C12A H12C 109.5 . . ?
H12B C12A H12C 109.5 . . ?
C11 C12B H12D 109.5 . . ?
C11 C12B H12E 109.5 . . ?
C11 C12B H12F 109.5 . . ?
H12D C12B H12E 109.5 . . ?
H12D C12B H12F 109.5 . . ?
H12E C12B H12F 109.5 . . ?
N1 C13 H13A 109.6 . . ?
N1 C13 H13B 109.6 . . ?
N1 C13 C14 110.4(5) . . ?
H13A C13 H13B 108.1 . . ?
C14 C13 H13A 109.6 . . ?
C14 C13 H13B 109.6 . . ?
N4 C14 N5 111.9(5) . . ?
N4 C14 C13 124.8(5) . . ?
N5 C14 C13 123.3(5) . . ?
C16 C15 N4 130.7(5) . . ?
C20 C15 N4 108.5(5) . . ?
C20 C15 C16 120.8(5) . . ?
C15 C16 H16 121.4 . . ?
C15 C16 C17 117.2(6) . . ?
C17 C16 H16 121.4 . . ?
C16 C17 H17 119.4 . . ?
C18 C17 C16 121.3(6) . . ?
C18 C17 H17 119.4 . . ?
C17 C18 H18 118.9 . . ?
C19 C18 C17 122.2(6) . . ?
C19 C18 H18 118.9 . . ?
C18 C19 H19 121.5 . . ?
C18 C19 C20 117.0(6) . . ?
C20 C19 H19 121.5 . . ?
N5 C20 C19 132.1(6) . . ?
C15 C20 N5 106.4(5) . . ?
C15 C20 C19 121.5(6) . . ?
N5 C21 H21A 109.3 . . ?
N5 C21 H21B 109.3 . . ?
N5 C21 C22 111.7(5) . . ?
H21A C21 H21B 107.9 . . ?
C22 C21 H21A 109.3 . . ?
C22 C21 H21B 109.3 . . ?
C21 C22 H22A 109.5 . . ?
C21 C22 H22B 109.5 . . ?
C21 C22 H22C 109.5 . . ?
H22A C22 H22B 109.5 . . ?
H22A C22 H22C 109.5 . . ?
H22B C22 H22C 109.5 . . ?
N6 C23 C1 109.5(5) . . ?
N6 C23 H23A 109.8 . . ?
N6 C23 H23B 109.8 . . ?
C1 C23 H23A 109.8 . . ?
C1 C23 H23B 109.8 . . ?
H23A C23 H23B 108.2 . . ?
N6 C24 H24A 109.9 . . ?
N6 C24 H24B 109.9 . . ?
N6 C24 C25 108.8(5) . . ?
H24A C24 H24B 108.3 . . ?
C25 C24 H24A 109.9 . . ?
C25 C24 H24B 109.9 . . ?
N7 C25 N8 111.4(5) . . ?
N7 C25 C24 123.3(5) . . ?
N8 C25 C24 125.3(5) . . ?
N7 C26 C27 130.3(5) . . ?
N7 C26 C31 108.8(5) . . ?
C31 C26 C27 120.7(5) . . ?
C26 C27 H27 121.1 . . ?
C28 C27 C26 117.7(6) . . ?
C28 C27 H27 121.1 . . ?
C27 C28 H28 119.6 . . ?
C27 C28 C29 120.8(6) . . ?
C29 C28 H28 119.6 . . ?
C28 C29 H29 118.7 . . ?
C30 C29 C28 122.6(6) . . ?
C30 C29 H29 118.7 . . ?
C29 C30 H30 122.1 . . ?
C29 C30 C31 115.8(6) . . ?
C31 C30 H30 122.1 . . ?
N8 C31 C26 106.2(5) . . ?
N8 C31 C30 131.4(6) . . ?
C30 C31 C26 122.3(6) . . ?
N8 C32 H32A 109.3 . . ?
N8 C32 H32B 109.3 . . ?
N8 C32 H32C 110.0 . . ?
N8 C32 H32D 110.0 . . ?
N8 C32 C33A 111.5(7) . . ?
N8 C32 C33B 108.3(8) . . ?
H32A C32 H32B 108.0 . . ?
H32C C32 H32D 108.4 . . ?
C33A C32 H32A 109.3 . . ?
C33A C32 H32B 109.3 . . ?
C33B C32 H32C 110.0 . . ?
C33B C32 H32D 110.0 . . ?
C32 C33A H33A 109.5 . . ?
C32 C33A H33B 109.5 . . ?
C32 C33A H33C 109.5 . . ?
H33A C33A H33B 109.5 . . ?
H33A C33A H33C 109.5 . . ?
H33B C33A H33C 109.5 . . ?
C32 C33B H33D 109.5 . . ?
C32 C33B H33E 109.5 . . ?
C32 C33B H33F 109.5 . . ?
H33D C33B H33E 109.5 . . ?
H33D C33B H33F 109.5 . . ?
H33E C33B H33F 109.5 . . ?
N6 C34 H34A 109.7 . . ?
N6 C34 H34B 109.7 . . ?
N6 C34 C35 109.8(4) . . ?
H34A C34 H34B 108.2 . . ?
C35 C34 H34A 109.7 . . ?
C35 C34 H34B 109.7 . . ?
N9 C35 N10 112.8(5) . . ?
N9 C35 C34 123.4(5) . . ?
N10 C35 C34 123.6(5) . . ?
N9 C36 C37 130.3(6) . . ?
C41 C36 N9 109.0(5) . . ?
C41 C36 C37 120.7(6) . . ?
C36 C37 H37 118.0 . . ?
C36 C37 H37A 125.8 . . ?
C36 C37 C38B 108.4(9) . . ?
C38A C37 C36 124.0(8) . . ?
C38A C37 H37 118.0 . . ?
C38B C37 H37A 125.8 . . ?
C37 C38A H38A 122.5 . . ?
C37 C38A C39A 114.9(11) . . ?
C39A C38A H38A 122.5 . . ?
C37 C38B H38B 115.1 . . ?
C39B C38B C37 129.8(15) . . ?
C39B C38B H38B 115.1 . . ?
C38A C39A H39A 118.5 . . ?
C38A C39A C40A 123.1(12) . . ?
C40A C39A H39A 118.5 . . ?
C38B C39B H39B 120.0 . . ?
C40B C39B C38B 119.9(15) . . ?
C40B C39B H39B 120.0 . . ?
C39A C40A H40A 119.5 . . ?
C39A C40A C41 121.0(11) . . ?
C41 C40A H40A 119.5 . . ?
C39B C40B H40B 125.2 . . ?
C39B C40B C41 109.5(13) . . ?
C41 C40B H40B 125.2 . . ?
N10 C41 C40A 136.7(8) . . ?
N10 C41 C40B 121.9(9) . . ?
C36 C41 N10 106.6(5) . . ?
C36 C41 C40A 116.0(8) . . ?
C36 C41 C40B 130.4(9) . . ?
N10 C42 H42A 109.4 . . ?
N10 C42 H42B 109.4 . . ?
N10 C42 C43 111.1(6) . . ?
H42A C42 H42B 108.0 . . ?
C43 C42 H42A 109.4 . . ?
C43 C42 H42B 109.4 . . ?
C42 C43 H43A 109.5 . . ?
C42 C43 H43B 109.5 . . ?
C42 C43 H43C 109.5 . . ?
H43A C43 H43B 109.5 . . ?
H43A C43 H43C 109.5 . . ?
H43B C43 H43C 109.5 . . ?
S1 C44 H44A 109.1 . . ?
S1 C44 H44B 109.1 . . ?
H44A C44 H44B 107.9 . . ?
C45 C44 S1 112.3(7) . . ?
C45 C44 H44A 109.1 . . ?
C45 C44 H44B 109.1 . . ?
C44 C45 H45A 109.5 . . ?
C44 C45 H45B 109.5 . . ?
C44 C45 H45C 109.5 . . ?
H45A C45 H45B 109.5 . . ?
H45A C45 H45C 109.5 . . ?
H45B C45 H45C 109.5 . . ?
F1B B1 F4B 111.2(8) . . ?
F2 B1 F1A 99.0(6) . . ?
F2 B1 F1B 115.3(8) . . ?
F2 B1 F3 109.4(5) . . ?
F2 B1 F4B 97.6(7) . . ?
F3 B1 F1A 107.4(6) . . ?
F3 B1 F1B 112.5(7) . . ?
F3 B1 F4B 109.8(8) . . ?
F4A B1 F1A 110.8(7) . . ?
F4A B1 F2 118.2(6) . . ?
F4A B1 F3 111.0(7) . . ?
F5A B2A F6A 102(4) . . ?
F5A B2A F7A 114(2) . . ?
F5A B2A F8A 110(4) . . ?
F6A B2A F7A 123.0(15) . . ?
F8A B2A F6A 113.2(16) . . ?
F8A B2A F7A 94.2(12) . . ?
F5B B2B F6B 116(6) . . ?
F5B B2B F7B 100(4) . . ?
F5B B2B F8B 117(5) . . ?
F7B B2B F6B 98.8(17) . . ?
F7B B2B F8B 105.2(18) . . ?
F8B B2B F6B 115(2) . . ?

loop_
_geom_bond_atom_site_label_1
_geom_bond_atom_site_label_2
_geom_bond_distance
_geom_bond_site_symmetry_2
_geom_bond_publ_flag
Zn1 S1 2.4264(19) . ?
Zn1 O1 1.969(4) . ?
Zn1 N1 2.384(5) . ?
Zn1 N2 2.069(4) . ?
Zn1 N4 2.041(4) . ?
Zn2 S1 2.4339(19) . ?
Zn2 O1 1.955(4) . ?
Zn2 N6 2.461(5) . ?
Zn2 N7 2.014(4) . ?
Zn2 N9 2.022(5) . ?
S1 C44 1.803(9) . ?
O1 C1 1.411(7) . ?
N1 C2 1.474(7) . ?
N1 C3 1.476(7) . ?
N1 C13 1.468(7) . ?
N2 C4 1.321(7) . ?
N2 C5 1.395(7) . ?
N3 C4 1.352(7) . ?
N3 C10 1.388(9) . ?
N3 C11 1.472(9) . ?
N4 C14 1.330(7) . ?
N4 C15 1.406(7) . ?
N5 C14 1.352(7) . ?
N5 C20 1.387(8) . ?
N5 C21 1.483(8) . ?
N6 C23 1.473(7) . ?
N6 C24 1.470(7) . ?
N6 C34 1.463(7) . ?
N7 C25 1.333(7) . ?
N7 C26 1.384(7) . ?
N8 C25 1.359(7) . ?
N8 C31 1.388(8) . ?
N8 C32 1.459(8) . ?
N9 C35 1.319(7) . ?
N9 C36 1.386(8) . ?
N10 C35 1.357(7) . ?
N10 C41 1.385(9) . ?
N10 C42 1.461(8) . ?
C1 H1 1.0000 . ?
C1 C2 1.513(8) . ?
C1 C23 1.507(8) . ?
C2 H2A 0.9900 . ?
C2 H2B 0.9900 . ?
C3 H3A 0.9900 . ?
C3 H3B 0.9900 . ?
C3 C4 1.493(8) . ?
C5 C6 1.380(9) . ?
C5 C10 1.398(8) . ?
C6 H6 0.9500 . ?
C6 C7 1.386(9) . ?
C7 H7 0.9500 . ?
C7 C8 1.398(10) . ?
C8 H8 0.9500 . ?
C8 C9 1.365(10) . ?
C9 H9 0.9500 . ?
C9 C10 1.393(9) . ?
C11 H11A 0.9900 . ?
C11 H11B 0.9900 . ?
C11 H11C 0.9900 . ?
C11 H11D 0.9900 . ?
C11 C12A 1.271(16) . ?
C11 C12B 1.33(2) . ?
C12A H12A 0.9800 . ?
C12A H12B 0.9800 . ?
C12A H12C 0.9800 . ?
C12B H12D 0.9800 . ?
C12B H12E 0.9800 . ?
C12B H12F 0.9800 . ?
C13 H13A 0.9900 . ?
C13 H13B 0.9900 . ?
C13 C14 1.484(8) . ?
C15 C16 1.390(8) . ?
C15 C20 1.385(8) . ?
C16 H16 0.9500 . ?
C16 C17 1.391(8) . ?
C17 H17 0.9500 . ?
C17 C18 1.388(9) . ?
C18 H18 0.9500 . ?
C18 C19 1.358(10) . ?
C19 H19 0.9500 . ?
C19 C20 1.406(8) . ?
C21 H21A 0.9900 . ?
C21 H21B 0.9900 . ?
C21 C22 1.509(10) . ?
C22 H22A 0.9800 . ?
C22 H22B 0.9800 . ?
C22 H22C 0.9800 . ?
C23 H23A 0.9900 . ?
C23 H23B 0.9900 . ?
C24 H24A 0.9900 . ?
C24 H24B 0.9900 . ?
C24 C25 1.497(8) . ?
C26 C27 1.395(8) . ?
C26 C31 1.389(8) . ?
C27 H27 0.9500 . ?
C27 C28 1.376(9) . ?
C28 H28 0.9500 . ?
C28 C29 1.390(10) . ?
C29 H29 0.9500 . ?
C29 C30 1.388(10) . ?
C30 H30 0.9500 . ?
C30 C31 1.388(8) . ?
C32 H32A 0.9900 . ?
C32 H32B 0.9900 . ?
C32 H32C 0.9900 . ?
C32 H32D 0.9900 . ?
C32 C33A 1.557(13) . ?
C32 C33B 1.62(2) . ?
C33A H33A 0.9800 . ?
C33A H33B 0.9800 . ?
C33A H33C 0.9800 . ?
C33B H33D 0.9800 . ?
C33B H33E 0.9800 . ?
C33B H33F 0.9800 . ?
C34 H34A 0.9900 . ?
C34 H34B 0.9900 . ?
C34 C35 1.495(8) . ?
C36 C37 1.394(8) . ?
C36 C41 1.381(8) . ?
C37 H37 0.9500 . ?
C37 H37A 0.9500 . ?
C37 C38A 1.366(11) . ?
C37 C38B 1.437(12) . ?
C38A H38A 0.9500 . ?
C38A C39A 1.380(12) . ?
C38B H38B 0.9500 . ?
C38B C39B 1.405(13) . ?
C39A H39A 0.9500 . ?
C39A C40A 1.382(12) . ?
C39B H39B 0.9500 . ?
C39B C40B 1.392(13) . ?
C40A H40A 0.9500 . ?
C40A C41 1.408(10) . ?
C40B H40B 0.9500 . ?
C40B C41 1.405(12) . ?
C42 H42A 0.9900 . ?
C42 H42B 0.9900 . ?
C42 C43 1.522(11) . ?
C43 H43A 0.9800 . ?
C43 H43B 0.9800 . ?
C43 H43C 0.9800 . ?
C44 H44A 0.9900 . ?
C44 H44B 0.9900 . ?
C44 C45 1.503(12) . ?
C45 H45A 0.9800 . ?
C45 H45B 0.9800 . ?
C45 H45C 0.9800 . ?
F1A B1 1.438(10) . ?
F1B B1 1.404(11) . ?
F2 B1 1.375(7) . ?
F3 B1 1.383(7) . ?
F4A B1 1.371(9) . ?
F4B B1 1.418(11) . ?
F5A B2A 1.364(14) . ?
F6A B2A 1.384(12) . ?
F7A B2A 1.388(12) . ?
F8A B2A 1.383(13) . ?
F5B B2B 1.365(15) . ?
F6B B2B 1.379(14) . ?
F7B B2B 1.374(14) . ?
F8B B2B 1.376(14) . ?

loop_
_geom_torsion_atom_site_label_1
_geom_torsion_atom_site_label_2
_geom_torsion_atom_site_label_3
_geom_torsion_atom_site_label_4
_geom_torsion
_geom_torsion_site_symmetry_1
_geom_torsion_site_symmetry_2
_geom_torsion_site_symmetry_3
_geom_torsion_site_symmetry_4
_geom_torsion_publ_flag
Zn1 S1 C44 C45 -73.2(7) . . . . ?
Zn1 O1 C1 C2 -34.1(6) . . . . ?
Zn1 O1 C1 C23 -155.7(4) . . . . ?
Zn1 N1 C2 C1 -43.8(5) . . . . ?
Zn1 N1 C3 C4 -27.2(5) . . . . ?
Zn1 N1 C13 C14 -22.3(5) . . . . ?
Zn1 N2 C4 N3 -169.5(4) . . . . ?
Zn1 N2 C4 C3 9.1(7) . . . . ?
Zn1 N2 C5 C6 -13.4(9) . . . . ?
Zn1 N2 C5 C10 165.9(4) . . . . ?
Zn1 N4 C14 N5 -177.6(3) . . . . ?
Zn1 N4 C14 C13 0.2(7) . . . . ?
Zn1 N4 C15 C16 -3.7(9) . . . . ?
Zn1 N4 C15 C20 177.1(4) . . . . ?
Zn2 S1 C44 C45 -173.2(6) . . . . ?
Zn2 O1 C1 C2 161.3(3) . . . . ?
Zn2 O1 C1 C23 39.7(6) . . . . ?
Zn2 N6 C23 C1 39.6(5) . . . . ?
Zn2 N6 C24 C25 26.1(5) . . . . ?
Zn2 N6 C34 C35 16.8(5) . . . . ?
Zn2 N7 C25 N8 -175.8(3) . . . . ?
Zn2 N7 C25 C24 4.5(7) . . . . ?
Zn2 N7 C26 C27 -0.5(9) . . . . ?
Zn2 N7 C26 C31 174.2(4) . . . . ?
Zn2 N9 C35 N10 -168.7(4) . . . . ?
Zn2 N9 C35 C34 16.1(7) . . . . ?
Zn2 N9 C36 C37 -14.5(11) . . . . ?
Zn2 N9 C36 C41 166.2(4) . . . . ?
O1 C1 C2 N1 52.5(6) . . . . ?
O1 C1 C23 N6 -53.0(6) . . . . ?
N1 C3 C4 N2 15.1(8) . . . . ?
N1 C3 C4 N3 -166.3(5) . . . . ?
N1 C13 C14 N4 17.5(8) . . . . ?
N1 C13 C14 N5 -165.0(5) . . . . ?
N2 C5 C6 C7 177.8(5) . . . . ?
N2 C5 C10 N3 0.6(6) . . . . ?
N2 C5 C10 C9 -178.6(6) . . . . ?
N4 C15 C16 C17 179.9(5) . . . . ?
N4 C15 C20 N5 0.2(6) . . . . ?
N4 C15 C20 C19 180.0(5) . . . . ?
N6 C24 C25 N7 -23.7(7) . . . . ?
N6 C24 C25 N8 156.7(5) . . . . ?
N6 C34 C35 N9 -23.1(7) . . . . ?
N6 C34 C35 N10 162.2(5) . . . . ?
N7 C26 C27 C28 174.6(6) . . . . ?
N7 C26 C31 N8 0.2(6) . . . . ?
N7 C26 C31 C30 -176.6(5) . . . . ?
N9 C36 C37 C38A -175.2(9) . . . . ?
N9 C36 C37 C38B 171.8(9) . . . . ?
N9 C36 C41 N10 2.6(7) . . . . ?
N9 C36 C41 C40A 174.9(7) . . . . ?
N9 C36 C41 C40B -165.2(10) . . . . ?
C2 N1 C3 C4 -140.7(5) . . . . ?
C2 N1 C13 C14 89.3(6) . . . . ?
C2 C1 C23 N6 -173.0(5) . . . . ?
C3 N1 C2 C1 72.7(6) . . . . ?
C3 N1 C13 C14 -140.6(5) . . . . ?
C4 N2 C5 C6 -179.4(6) . . . . ?
C4 N2 C5 C10 -0.1(6) . . . . ?
C4 N3 C10 C5 -0.9(7) . . . . ?
C4 N3 C10 C9 178.2(7) . . . . ?
C4 N3 C11 C12A -93.5(12) . . . . ?
C4 N3 C11 C12B 93.8(14) . . . . ?
C5 N2 C4 N3 -0.4(6) . . . . ?
C5 N2 C4 C3 178.2(5) . . . . ?
C5 C6 C7 C8 0.6(9) . . . . ?
C6 C5 C10 N3 -180.0(5) . . . . ?
C6 C5 C10 C9 0.8(9) . . . . ?
C6 C7 C8 C9 0.9(10) . . . . ?
C7 C8 C9 C10 -1.5(10) . . . . ?
C8 C9 C10 N3 -178.3(7) . . . . ?
C8 C9 C10 C5 0.7(10) . . . . ?
C10 N3 C4 N2 0.8(7) . . . . ?
C10 N3 C4 C3 -177.8(6) . . . . ?
C10 N3 C11 C12A 80.4(13) . . . . ?
C10 N3 C11 C12B -92.4(14) . . . . ?
C10 C5 C6 C7 -1.4(8) . . . . ?
C11 N3 C4 N2 175.6(7) . . . . ?
C11 N3 C4 C3 -3.1(11) . . . . ?
C11 N3 C10 C5 -175.8(7) . . . . ?
C11 N3 C10 C9 3.4(12) . . . . ?
C13 N1 C2 C1 -157.4(5) . . . . ?
C13 N1 C3 C4 90.1(6) . . . . ?
C14 N4 C15 C16 178.7(6) . . . . ?
C14 N4 C15 C20 -0.5(6) . . . . ?
C14 N5 C20 C15 0.1(6) . . . . ?
C14 N5 C20 C19 -179.5(6) . . . . ?
C14 N5 C21 C22 87.6(7) . . . . ?
C15 N4 C14 N5 0.6(6) . . . . ?
C15 N4 C14 C13 178.4(5) . . . . ?
C15 C16 C17 C18 0.6(8) . . . . ?
C16 C15 C20 N5 -179.0(5) . . . . ?
C16 C15 C20 C19 0.7(8) . . . . ?
C16 C17 C18 C19 0.2(10) . . . . ?
C17 C18 C19 C20 -0.5(9) . . . . ?
C18 C19 C20 N5 179.7(6) . . . . ?
C18 C19 C20 C15 0.1(9) . . . . ?
C20 N5 C14 N4 -0.5(6) . . . . ?
C20 N5 C14 C13 -178.3(5) . . . . ?
C20 N5 C21 C22 -90.5(7) . . . . ?
C20 C15 C16 C17 -0.9(8) . . . . ?
C21 N5 C14 N4 -178.9(5) . . . . ?
C21 N5 C14 C13 3.3(9) . . . . ?
C21 N5 C20 C15 178.5(5) . . . . ?
C21 N5 C20 C19 -1.1(10) . . . . ?
C23 N6 C24 C25 138.0(5) . . . . ?
C23 N6 C34 C35 -94.3(5) . . . . ?
C23 C1 C2 N1 172.5(5) . . . . ?
C24 N6 C23 C1 -74.7(6) . . . . ?
C24 N6 C34 C35 133.3(5) . . . . ?
C25 N7 C26 C27 -174.2(6) . . . . ?
C25 N7 C26 C31 0.5(6) . . . . ?
C25 N8 C31 C26 -0.9(6) . . . . ?
C25 N8 C31 C30 175.6(6) . . . . ?
C25 N8 C32 C33A 97.2(9) . . . . ?
C25 N8 C32 C33B -89.2(11) . . . . ?
C26 N7 C25 N8 -1.1(6) . . . . ?
C26 N7 C25 C24 179.3(5) . . . . ?
C26 C27 C28 C29 0.4(9) . . . . ?
C27 C26 C31 N8 175.5(5) . . . . ?
C27 C26 C31 C30 -1.4(9) . . . . ?
C27 C28 C29 C30 -0.6(10) . . . . ?
C28 C29 C30 C31 -0.2(9) . . . . ?
C29 C30 C31 N8 -174.8(6) . . . . ?
C29 C30 C31 C26 1.2(9) . . . . ?
C31 N8 C25 N7 1.2(6) . . . . ?
C31 N8 C25 C24 -179.1(5) . . . . ?
C31 N8 C32 C33A -83.9(9) . . . . ?
C31 N8 C32 C33B 89.7(11) . . . . ?
C31 C26 C27 C28 0.5(8) . . . . ?
C32 N8 C25 N7 -179.7(5) . . . . ?
C32 N8 C25 C24 -0.1(9) . . . . ?
C32 N8 C31 C26 -179.9(5) . . . . ?
C32 N8 C31 C30 -3.5(10) . . . . ?
C34 N6 C23 C1 154.0(5) . . . . ?
C34 N6 C24 C25 -91.3(5) . . . . ?
C35 N9 C36 C37 176.2(7) . . . . ?
C35 N9 C36 C41 -3.1(7) . . . . ?
C35 N10 C41 C36 -1.1(7) . . . . ?
C35 N10 C41 C40A -171.0(10) . . . . ?
C35 N10 C41 C40B 168.0(9) . . . . ?
C35 N10 C42 C43 -99.6(8) . . . . ?
C36 N9 C35 N10 2.4(6) . . . . ?
C36 N9 C35 C34 -172.8(5) . . . . ?
C36 C37 C38A C39A -4.0(15) . . . . ?
C36 C37 C38B C39B 2.9(19) . . . . ?
C37 C36 C41 N10 -176.7(6) . . . . ?
C37 C36 C41 C40A -4.4(11) . . . . ?
C37 C36 C41 C40B 15.4(14) . . . . ?
C37 C38A C39A C40A 5.0(18) . . . . ?
C37 C38B C39B C40B 0(3) . . . . ?
C38A C39A C40A C41 -6.1(18) . . . . ?
C38B C39B C40B C41 4(2) . . . . ?
C39A C40A C41 N10 174.6(9) . . . . ?
C39A C40A C41 C36 5.5(14) . . . . ?
C39B C40B C41 N10 -177.7(9) . . . . ?
C39B C40B C41 C36 -11.4(17) . . . . ?
C41 N10 C35 N9 -0.8(7) . . . . ?
C41 N10 C35 C34 174.4(5) . . . . ?
C41 N10 C42 C43 81.7(8) . . . . ?
C41 C36 C37 C38A 4.0(12) . . . . ?
C41 C36 C37 C38B -9.1(11) . . . . ?
C42 N10 C35 N9 -179.7(5) . . . . ?
C42 N10 C35 C34 -4.6(9) . . . . ?
C42 N10 C41 C36 177.8(6) . . . . ?
C42 N10 C41 C40A 7.9(14) . . . . ?
C42 N10 C41 C40B -13.1(12) . . . . ?
